data_4519019
loop_
_publ_author_name
'Huke, Cameron D.'
'Taylor, Laurence J.'
'Argent, Stephen P.'
'Kays, Deborah L.'

_publ_section_title
;
 Catalyst-free Hydrophosphinylation of Isocyanates and Isothiocyanates
 under Low-Added-Solvent Conditions
;
_journal_issue 32
_journal_name_full 'ACS Sustainable Chemistry &amp; Engineering'
_journal_page_first 10704
_journal_page_last 10709
_journal_paper_doi 10.1021/acssuschemeng.1c02907
_journal_volume 9
_journal_year 2021
_chemical_formula_moiety 'C21 H20 N O4 P'
_chemical_formula_sum 'C21 H20 N O4 P'
_chemical_formula_weight 381.35
_space_group_crystal_system triclinic
_space_group_IT_number 2
_space_group_name_Hall '-P 1'
_space_group_name_H-M_alt 'P -1'
_atom_sites_solution_hydrogens mixed
_atom_sites_solution_primary dual
_atom_sites_solution_secondary difmap
_audit_creation_date 2021-02-18
_audit_creation_method
;
Olex2 1.3
(compiled 2020.11.12 svn.r5f609507 for OlexSys, GUI svn.r6257)
;
_cell_angle_alpha 102.974(4)
_cell_angle_beta 93.417(4)
_cell_angle_gamma 104.758(4)
_cell_formula_units_Z 4
_cell_length_a 11.1796(4)
_cell_length_b 12.4375(6)
_cell_length_c 14.5087(7)
_cell_measurement_reflns_used 7153
_cell_measurement_temperature 120(2)
_cell_measurement_theta_max 72.4770
_cell_measurement_theta_min 4.7650
_cell_volume 1886.37(16)
_computing_cell_refinement 'CrysAlisPro 1.171.40.82a (Rigaku OD, 2020)'
_computing_data_collection 'CrysAlisPro 1.171.40.82a (Rigaku OD, 2020)'
_computing_data_reduction 'CrysAlisPro 1.171.40.82a (Rigaku OD, 2020)'
_computing_molecular_graphics 'Olex2 1.3 (Dolomanov et al., 2009)'
_computing_publication_material 'Olex2 1.3 (Dolomanov et al., 2009)'
_computing_structure_refinement 'SHELXL 2018/3 (Sheldrick, 2015)'
_computing_structure_solution 'SHELXT 2018/2 (Sheldrick, 2018)'
_diffrn_ambient_environment 'N2 gas'
_diffrn_ambient_temperature 120(2)
_diffrn_crystal_treatment 'flash frozen in gaseous N2'
_diffrn_detector 'CCD area detector'
_diffrn_detector_area_resol_mean 5.2349
_diffrn_detector_type 'Agilent Diffraction Atlas S2 detector'
_diffrn_measured_fraction_theta_full 0.998
_diffrn_measured_fraction_theta_max 0.972
_diffrn_measurement_details
;
List of Runs (angles in degrees, time in seconds):

  # Type    Start    End  Width  t~exp~   \w     \q     \k     \f   Frames
--------------------------------------------------------------------------
  1  \w    -21.00   4.00   1.00   10.00    --  -41.95  38.00 150.00   25
  2  \w      5.00  33.00   1.00   10.00    --  -41.95  19.00 -60.00   28
  3  \w      3.00  34.00   1.00   10.00    --  -41.95  19.00-150.00   31
  4  \w     -3.00  32.00   1.00   10.00    --  -41.95  19.00-120.00   35
  5  \w      0.00  38.00   1.00   10.00    --  -41.95  19.00-180.00   38
  6  \w     11.00  36.00   1.00   10.00    --  -41.95  19.00 150.00   25
  7  \w     -3.00  37.00   1.00   10.00    --  -41.95  19.00 -90.00   40
  8  \w      8.00  84.00   1.00   10.00    --   41.95-102.00  50.00   76
  9  \w     37.00  91.00   1.00   10.00    --   41.95-125.00 -60.00   54
 10  \w     43.00  72.00   1.00   40.00    --  104.05 -45.00  30.00   29
 11  \w     49.00 124.00   1.00   40.00    --  104.05 -77.00  90.00   75
 12  \w     40.00 112.00   1.00   40.00    --  104.05-125.00   0.00   72
 13  \w     26.00  53.00   1.00   40.00    --  104.05-102.00  50.00   27
 14  \w     77.00 108.00   1.00   40.00    --  104.05-102.00  50.00   31
 15  \w     21.00 175.00   1.00   40.00    --  104.05   0.00-120.00  154
 16  \w     29.00  56.00   1.00   40.00    --  104.05 -30.00  60.00   27
 17  \w     32.00  59.00   1.00   40.00    --  104.05 -61.00  30.00   27
 18  \w     36.00  72.00   1.00   40.00    --  104.05 -45.00-150.00   36
 19  \w     23.00 107.00   1.00   40.00    --  104.05 -94.00-120.00   84
 20  \w     29.00  54.00   1.00   40.00    --  104.05 -30.00 120.00   25
 21  \w     35.00  71.00   1.00   40.00    --  104.05 -45.00 -60.00   36
 22  \w     34.00  59.00   1.00   40.00    --  104.05 -45.00 150.00   25
 23  \w    113.00 178.00   1.00   40.00    --  104.05  77.00  60.00   65
 24  \w     81.00 124.00   1.00   40.00    --  104.05 -77.00 -60.00   43
 25  \w     81.00 106.00   1.00   40.00    --  104.05 -97.00 165.63   25
 26  \w     23.00  56.00   1.00   40.00    --  104.05 -97.00 165.63   33
;
_diffrn_measurement_device '\k-geometry diffractometer'
_diffrn_measurement_device_type 'SuperNova, Atlas S2'
_diffrn_measurement_method '\w scans'
_diffrn_measurement_specimen_support 'MiTeGen micromount'
_diffrn_orient_matrix_type 'CrysAlisPro convention (1999,Acta A55,543-557)'
_diffrn_orient_matrix_UB_11 -0.1393291000
_diffrn_orient_matrix_UB_12 -0.0095820000
_diffrn_orient_matrix_UB_13 -0.0223259000
_diffrn_orient_matrix_UB_21 -0.0003409000
_diffrn_orient_matrix_UB_22 0.0684705000
_diffrn_orient_matrix_UB_23 0.1025747000
_diffrn_orient_matrix_UB_31 0.0347990000
_diffrn_orient_matrix_UB_32 0.1127162000
_diffrn_orient_matrix_UB_33 -0.0322213000
_diffrn_radiation_monochromator mirror
_diffrn_radiation_probe x-ray
_diffrn_radiation_type 'Cu K\a'
_diffrn_radiation_wavelength 1.54184
_diffrn_reflns_av_R_equivalents 0.0158
_diffrn_reflns_av_unetI/netI 0.0237
_diffrn_reflns_Laue_measured_fraction_full 0.998
_diffrn_reflns_Laue_measured_fraction_max 0.972
_diffrn_reflns_limit_h_max 13
_diffrn_reflns_limit_h_min -13
_diffrn_reflns_limit_k_max 15
_diffrn_reflns_limit_k_min -10
_diffrn_reflns_limit_l_max 15
_diffrn_reflns_limit_l_min -17
_diffrn_reflns_number 13756
_diffrn_reflns_point_group_measured_fraction_full 0.998
_diffrn_reflns_point_group_measured_fraction_max 0.972
_diffrn_reflns_theta_full 67.684
_diffrn_reflns_theta_max 72.831
_diffrn_reflns_theta_min 3.794
_diffrn_source 'microfocus sealed tube'
_diffrn_source_type 'Agilent Diffraction microfocus tube'
_exptl_absorpt_coefficient_mu 1.520
_exptl_absorpt_correction_T_max 1.000
_exptl_absorpt_correction_T_min 0.902
_exptl_absorpt_correction_type gaussian
_exptl_absorpt_process_details
;
CrysAlisPro 1.171.40.82a (Rigaku Oxford Diffraction, 2020)
Numerical absorption correction based on gaussian integration over
a multifaceted crystal model
Empirical absorption correction using spherical harmonics,
implemented in SCALE3 ABSPACK scaling algorithm.
;
_exptl_crystal_colour 'clear light colourless'
_exptl_crystal_colour_lustre clear
_exptl_crystal_colour_modifier light
_exptl_crystal_colour_primary colourless
_exptl_crystal_density_diffrn 1.343
_exptl_crystal_description block
_exptl_crystal_F_000 800
_exptl_crystal_recrystallization_method 'Recrystalised from THF at -30C.'
_exptl_crystal_size_max 0.109
_exptl_crystal_size_mid 0.085
_exptl_crystal_size_min 0.051
_refine_diff_density_max 0.399
_refine_diff_density_min -0.381
_refine_diff_density_rms 0.041
_refine_ls_extinction_method none
_refine_ls_goodness_of_fit_ref 1.010
_refine_ls_hydrogen_treatment mixed
_refine_ls_matrix_type full
_refine_ls_number_parameters 497
_refine_ls_number_reflns 7290
_refine_ls_number_restraints 2
_refine_ls_restrained_S_all 1.010
_refine_ls_R_factor_all 0.0369
_refine_ls_R_factor_gt 0.0318
_refine_ls_shift/su_max 0.001
_refine_ls_shift/su_mean 0.000
_refine_ls_structure_factor_coef Fsqd
_refine_ls_weighting_details 'w=1/[\s^2^(Fo^2^)+(0.0368P)^2^+0.8351P] where P=(Fo^2^+2Fc^2^)/3'
_refine_ls_weighting_scheme calc
_refine_ls_wR_factor_gt 0.0798
_refine_ls_wR_factor_ref 0.0830
_reflns_Friedel_coverage 0.000
_reflns_number_gt 6491
_reflns_number_total 7290
_reflns_threshold_expression 'I > 2\s(I)'
_cod_data_source_file sc1c02907_si_002.cif
_cod_data_source_block ochdkf
_cod_original_cell_volume 1886.37(15)
_cod_database_code 4519019
_nottingham_internal_coll_name OCHDKF
_nottingham_internal_coll_number 18758
_nottingham_internal_coll_client CH/DLK
_nottingham_internal_coll_type custom
_nottingham_internal_coll_frame_method '\w scans'
_nottingham_internal_coll_frame_time '10.00, 40.00'
_nottingham_internal_coll_frame_width 1.00
_nottingham_internal_coll_user pcxch6
_nottingham_internal_coll_date 29/07/2020
_nottingham_internal_coll_location NOTTS
_nottingham_internal_coll_instrument 'GVB, PL13110001'
_nottingham_internal_process_date 05/08/2020
_nottingham_internal_process_user pcxch6
_nottingham_internal_solution_date 25/08/2020
_nottingham_internal_solution_user pcxch6
_nottingham_internal_refinement_date 25/08/2020
_nottingham_internal_refinement_user pcxch6
_nottingham_internal_self_archive_date 16/02/2021
_nottingham_internal_self_validation_date 16/02/2021
_nottingham_internal_self_validation_user pcxch6
_nottingham_internal_validation_date 17/02/2021
_nottingham_internal_validation_user pczspa
_nottingham_internal_archive_date 17/02/2021
_shelx_shelxl_version_number 2018/3
_chemical_oxdiff_formula C21H20N1O4P1
_chemical_oxdiff_usercomment 'OCHDKF #18758 GVB-1810 CH/DLK fomblin micromount'
_shelx_space_group_comment
;
The symmetry employed for this shelxl refinement is uniquely defined
by the following loop, which should always be used as a source of
symmetry information in preference to the above space-group names.
They are only intended as comments.
;
_shelx_estimated_absorpt_t_max 0.926
_shelx_estimated_absorpt_t_min 0.852
_reflns_odcompleteness_completeness 99.90
_reflns_odcompleteness_iscentric 1
_reflns_odcompleteness_theta 66.97
_olex2_refinement_description
;
1. Fixed Uiso
 At 1.2 times of:
  All C(H) groups, All N(H) groups
 At 1.5 times of:
  All C(H,H,H) groups
2. Restrained distances
 N2-H2A
 0.88 with sigma of 0.02
 N1-H1
 0.88 with sigma of 0.02
3.a Aromatic/amide H refined with riding coordinates:
 C2(H2), C3(H3), C4(H4), C5(H5), C6(H6), C8(H8), C9(H9), C10(H10), C11(H11),
 C12(H12), C15(H15), C17(H17), C19(H19), C23(H23), C24(H24), C25(H25), C26(H26),
  C27(H27), C29(H29), C30(H30), C31(H31), C32(H32), C33(H33), C36(H36),
 C38(H38), C40(H40)
3.b Idealised Me refined as rotating group:
 C20(H20A,H20B,H20C), C21(H21A,H21B,H21C), C41(H41A,H41B,H41C), C42(H42A,H42B,
 H42C)
;
_olex2_exptl_crystal_mounting_method 'in fomblin film on a micromount'
_olex2_submission_original_sample_id OCHDKF
_olex2_submission_special_instructions 'No special instructions were received'
_oxdiff_exptl_absorpt_empirical_details
;
Empirical correction (ABSPACK) includes:
- Absorption correction using spherical harmonics
- Frame scaling
;
_oxdiff_exptl_absorpt_empirical_full_max 1.126
_oxdiff_exptl_absorpt_empirical_full_min 0.863

loop_
_space_group_symop_operation_xyz
'x, y, z'
'-x, -y, -z'

loop_
_atom_site_label
_atom_site_type_symbol
_atom_site_fract_x
_atom_site_fract_y
_atom_site_fract_z
_atom_site_U_iso_or_equiv
_atom_site_adp_type
_atom_site_occupancy
_atom_site_site_symmetry_order
_atom_site_calc_flag
_atom_site_refinement_flags_posn
_atom_site_refinement_flags_adp
_atom_site_refinement_flags_occupancy
_atom_site_disorder_assembly
_atom_site_disorder_group
P1 P 0.26053(3) -0.06418(3) 0.48993(2) 0.01659(8) Uani 1 1 d . . . . .
O1 O 0.38113(9) -0.09403(8) 0.48958(7) 0.0234(2) Uani 1 1 d . . . . .
O2 O 0.18564(9) 0.12271(8) 0.55413(8) 0.0262(2) Uani 1 1 d . . . . .
O3 O 0.73333(10) 0.50674(9) 0.60497(9) 0.0362(3) Uani 1 1 d . . . . .
O4 O 0.33408(11) 0.54140(9) 0.64820(10) 0.0411(3) Uani 1 1 d . . . . .
N1 N 0.39633(10) 0.15931(9) 0.54329(8) 0.0178(2) Uani 1 1 d D . . . .
H1 H 0.4546(14) 0.1244(13) 0.5313(11) 0.021 Uiso 1 1 d D U . . .
C1 C 0.16002(12) -0.13028(11) 0.56578(9) 0.0188(3) Uani 1 1 d . . . . .
C2 C 0.21231(14) -0.11658(14) 0.65888(11) 0.0291(3) Uani 1 1 d . . . . .
H2 H 0.295387 -0.070443 0.680312 0.035 Uiso 1 1 calc R U . . .
C3 C 0.14308(16) -0.17025(15) 0.71990(11) 0.0356(4) Uani 1 1 d . . . . .
H3 H 0.179025 -0.161694 0.783038 0.043 Uiso 1 1 calc R U . . .
C4 C 0.02085(15) -0.23677(14) 0.68901(12) 0.0321(3) Uani 1 1 d . . . . .
H4 H -0.026514 -0.273283 0.731210 0.039 Uiso 1 1 calc R U . . .
C5 C -0.03176(14) -0.24985(13) 0.59731(11) 0.0278(3) Uani 1 1 d . . . . .
H5 H -0.115483 -0.294683 0.576615 0.033 Uiso 1 1 calc R U . . .
C6 C 0.03810(13) -0.19719(12) 0.53504(10) 0.0227(3) Uani 1 1 d . . . . .
H6 H 0.002366 -0.207049 0.471600 0.027 Uiso 1 1 calc R U . . .
C7 C 0.17594(12) -0.09746(11) 0.37330(9) 0.0183(3) Uani 1 1 d . . . . .
C8 C 0.22189(13) -0.15874(11) 0.29726(10) 0.0223(3) Uani 1 1 d . . . . .
H8 H 0.295025 -0.181924 0.308297 0.027 Uiso 1 1 calc R U . . .
C9 C 0.16064(14) -0.18567(12) 0.20571(10) 0.0266(3) Uani 1 1 d . . . . .
H9 H 0.191965 -0.227070 0.153890 0.032 Uiso 1 1 calc R U . . .
C10 C 0.05360(14) -0.15218(13) 0.18976(10) 0.0273(3) Uani 1 1 d . . . . .
H10 H 0.011809 -0.170781 0.126920 0.033 Uiso 1 1 calc R U . . .
C11 C 0.00719(13) -0.09171(12) 0.26497(10) 0.0254(3) Uani 1 1 d . . . . .
H11 H -0.066503 -0.069511 0.253572 0.031 Uiso 1 1 calc R U . . .
C12 C 0.06819(12) -0.06360(12) 0.35676(10) 0.0215(3) Uani 1 1 d . . . . .
H12 H 0.036916 -0.021511 0.408216 0.026 Uiso 1 1 calc R U . . .
C13 C 0.27934(12) 0.09210(11) 0.53673(9) 0.0180(3) Uani 1 1 d . . . . .
C14 C 0.43701(12) 0.28118(11) 0.57067(9) 0.0183(3) Uani 1 1 d . . . . .
C15 C 0.56447(12) 0.33068(11) 0.57278(10) 0.0209(3) Uani 1 1 d . . . . .
H15 H 0.618971 0.284022 0.555830 0.025 Uiso 1 1 calc R U . . .
C16 C 0.61005(13) 0.44963(12) 0.60020(11) 0.0264(3) Uani 1 1 d . . . . .
C17 C 0.53096(15) 0.51814(12) 0.62516(12) 0.0322(3) Uani 1 1 d . . . . .
H17 H 0.562963 0.599322 0.644004 0.039 Uiso 1 1 calc R U . . .
C18 C 0.40494(14) 0.46713(12) 0.62236(11) 0.0280(3) Uani 1 1 d . . . . .
C19 C 0.35511(13) 0.34790(12) 0.59514(10) 0.0217(3) Uani 1 1 d . . . . .
H19 H 0.268488 0.313520 0.593367 0.026 Uiso 1 1 calc R U . . .
C20 C 0.81820(15) 0.43834(14) 0.58757(16) 0.0432(4) Uani 1 1 d . . . . .
H20A H 0.795674 0.387690 0.523162 0.065 Uiso 1 1 calc R U . . .
H20B H 0.814237 0.391940 0.634276 0.065 Uiso 1 1 calc R U . . .
H20C H 0.903039 0.488372 0.593313 0.065 Uiso 1 1 calc R U . . .
C21 C 0.20531(15) 0.49388(14) 0.65319(14) 0.0387(4) Uani 1 1 d . . . . .
H21A H 0.164175 0.448065 0.589908 0.058 Uiso 1 1 calc R U . . .
H21B H 0.166684 0.556004 0.675050 0.058 Uiso 1 1 calc R U . . .
H21C H 0.196402 0.444842 0.698043 0.058 Uiso 1 1 calc R U . . .
P2 P 0.76493(3) 0.91945(3) 0.98617(2) 0.01736(8) Uani 1 1 d . . . . .
O5 O 0.88892(9) 0.89596(8) 0.98778(8) 0.0255(2) Uani 1 1 d . . . . .
O6 O 0.66979(9) 1.09608(8) 1.00787(8) 0.0259(2) Uani 1 1 d . . . . .
O7 O 1.18360(10) 1.52182(9) 1.14634(9) 0.0353(3) Uani 1 1 d . . . . .
O8 O 0.76336(10) 1.50816(9) 1.09511(9) 0.0365(3) Uani 1 1 d . . . . .
N2 N 0.88395(10) 1.15017(9) 1.03807(8) 0.0172(2) Uani 1 1 d D . . . .
H2A H 0.9483(14) 1.1208(13) 1.0335(11) 0.021 Uiso 1 1 d D U . . .
C22 C 0.67487(12) 0.86578(11) 1.07318(9) 0.0191(3) Uani 1 1 d . . . . .
C23 C 0.71035(13) 0.78243(12) 1.11013(10) 0.0255(3) Uani 1 1 d . . . . .
H23 H 0.778527 0.755546 1.088506 0.031 Uiso 1 1 calc R U . . .
C24 C 0.64561(15) 0.73906(14) 1.17854(11) 0.0321(3) Uani 1 1 d . . . . .
H24 H 0.670234 0.683104 1.204334 0.038 Uiso 1 1 calc R U . . .
C25 C 0.54535(15) 0.77708(14) 1.20927(11) 0.0318(3) Uani 1 1 d . . . . .
H25 H 0.500765 0.746446 1.255555 0.038 Uiso 1 1 calc R U . . .
C26 C 0.50967(14) 0.85959(14) 1.17287(11) 0.0287(3) Uani 1 1 d . . . . .
H26 H 0.440747 0.885386 1.194215 0.034 Uiso 1 1 calc R U . . .
C27 C 0.57446(13) 0.90464(12) 1.10525(10) 0.0233(3) Uani 1 1 d . . . . .
H27 H 0.550494 0.961839 1.080830 0.028 Uiso 1 1 calc R U . . .
C28 C 0.67429(12) 0.86787(11) 0.87106(10) 0.0197(3) Uani 1 1 d . . . . .
C29 C 0.73841(14) 0.86927(12) 0.79150(11) 0.0259(3) Uani 1 1 d . . . . .
H29 H 0.826896 0.888524 0.798944 0.031 Uiso 1 1 calc R U . . .
C30 C 0.67250(16) 0.84246(13) 0.70163(11) 0.0317(3) Uani 1 1 d . . . . .
H30 H 0.715956 0.843359 0.647374 0.038 Uiso 1 1 calc R U . . .
C31 C 0.54361(16) 0.81438(13) 0.69058(11) 0.0314(3) Uani 1 1 d . . . . .
H31 H 0.498951 0.798204 0.629018 0.038 Uiso 1 1 calc R U . . .
C32 C 0.47954(14) 0.80982(13) 0.76911(11) 0.0289(3) Uani 1 1 d . . . . .
H32 H 0.390982 0.788007 0.761031 0.035 Uiso 1 1 calc R U . . .
C33 C 0.54451(13) 0.83704(12) 0.85947(10) 0.0230(3) Uani 1 1 d . . . . .
H33 H 0.500567 0.834663 0.913362 0.028 Uiso 1 1 calc R U . . .
C34 C 0.77045(12) 1.07432(11) 1.01352(9) 0.0181(3) Uani 1 1 d . . . . .
C35 C 0.90974(12) 1.27183(11) 1.06427(9) 0.0180(3) Uani 1 1 d . . . . .
C36 C 1.03484(13) 1.33373(12) 1.09036(10) 0.0212(3) Uani 1 1 d . . . . .
H36 H 1.098355 1.295343 1.088848 0.025 Uiso 1 1 calc R U . . .
C37 C 1.06441(13) 1.45309(12) 1.11868(11) 0.0254(3) Uani 1 1 d . . . . .
C38 C 0.97203(14) 1.50984(12) 1.12035(11) 0.0290(3) Uani 1 1 d . . . . .
H38 H 0.993034 1.591226 1.140133 0.035 Uiso 1 1 calc R U . . .
C39 C 0.84900(14) 1.44614(12) 1.09279(11) 0.0269(3) Uani 1 1 d . . . . .
C40 C 0.81526(13) 1.32650(12) 1.06483(10) 0.0224(3) Uani 1 1 d . . . . .
H40 H 0.730446 1.283579 1.046713 0.027 Uiso 1 1 calc R U . . .
C41 C 1.28060(15) 1.46649(15) 1.14747(14) 0.0392(4) Uani 1 1 d . . . . .
H41A H 1.281200 1.420282 1.083264 0.059 Uiso 1 1 calc R U . . .
H41B H 1.266209 1.416635 1.191617 0.059 Uiso 1 1 calc R U . . .
H41C H 1.361069 1.524520 1.168306 0.059 Uiso 1 1 calc R U . . .
C42 C 0.63511(16) 1.44439(15) 1.07136(17) 0.0459(5) Uani 1 1 d . . . . .
H42A H 0.622566 1.393559 1.007224 0.069 Uiso 1 1 calc R U . . .
H42B H 0.583377 1.497505 1.073128 0.069 Uiso 1 1 calc R U . . .
H42C H 0.611445 1.398377 1.117450 0.069 Uiso 1 1 calc R U . . .

loop_
_atom_site_aniso_label
_atom_site_aniso_U_11
_atom_site_aniso_U_22
_atom_site_aniso_U_33
_atom_site_aniso_U_23
_atom_site_aniso_U_13
_atom_site_aniso_U_12
P1 0.01241(15) 0.01625(15) 0.02111(17) 0.00418(12) 0.00380(12) 0.00398(12)
O1 0.0149(4) 0.0227(5) 0.0331(5) 0.0060(4) 0.0045(4) 0.0067(4)
O2 0.0164(5) 0.0219(5) 0.0393(6) 0.0033(4) 0.0070(4) 0.0063(4)
O3 0.0202(5) 0.0206(5) 0.0649(8) 0.0104(5) 0.0040(5) 0.0011(4)
O4 0.0272(6) 0.0220(5) 0.0699(9) -0.0015(5) 0.0040(6) 0.0111(4)
N1 0.0152(5) 0.0173(5) 0.0215(5) 0.0042(4) 0.0037(4) 0.0056(4)
C1 0.0181(6) 0.0179(6) 0.0219(6) 0.0055(5) 0.0051(5) 0.0068(5)
C2 0.0254(7) 0.0359(8) 0.0229(7) 0.0077(6) 0.0000(6) 0.0037(6)
C3 0.0390(9) 0.0463(10) 0.0231(7) 0.0136(7) 0.0048(6) 0.0101(7)
C4 0.0362(8) 0.0349(8) 0.0320(8) 0.0176(7) 0.0160(7) 0.0111(7)
C5 0.0220(7) 0.0278(7) 0.0350(8) 0.0129(6) 0.0082(6) 0.0039(6)
C6 0.0197(7) 0.0251(7) 0.0246(7) 0.0088(5) 0.0044(5) 0.0060(5)
C7 0.0161(6) 0.0166(6) 0.0218(6) 0.0057(5) 0.0059(5) 0.0022(5)
C8 0.0199(6) 0.0216(6) 0.0256(7) 0.0053(5) 0.0080(5) 0.0055(5)
C9 0.0273(7) 0.0267(7) 0.0223(7) 0.0015(6) 0.0083(6) 0.0042(6)
C10 0.0252(7) 0.0318(8) 0.0208(7) 0.0070(6) 0.0022(6) 0.0005(6)
C11 0.0206(7) 0.0292(7) 0.0274(7) 0.0096(6) 0.0023(6) 0.0062(6)
C12 0.0189(6) 0.0232(7) 0.0228(7) 0.0051(5) 0.0058(5) 0.0062(5)
C13 0.0168(6) 0.0187(6) 0.0187(6) 0.0042(5) 0.0032(5) 0.0055(5)
C14 0.0196(6) 0.0178(6) 0.0170(6) 0.0048(5) 0.0015(5) 0.0038(5)
C15 0.0190(6) 0.0199(6) 0.0245(7) 0.0066(5) 0.0031(5) 0.0056(5)
C16 0.0193(7) 0.0215(7) 0.0364(8) 0.0083(6) 0.0006(6) 0.0021(5)
C17 0.0275(8) 0.0166(7) 0.0486(10) 0.0042(6) -0.0001(7) 0.0038(6)
C18 0.0266(7) 0.0212(7) 0.0361(8) 0.0031(6) 0.0017(6) 0.0106(6)
C19 0.0197(6) 0.0211(7) 0.0238(7) 0.0041(5) 0.0021(5) 0.0061(5)
C20 0.0196(7) 0.0282(8) 0.0820(14) 0.0169(9) 0.0095(8) 0.0036(6)
C21 0.0274(8) 0.0318(8) 0.0555(11) -0.0003(7) 0.0062(7) 0.0151(7)
P2 0.01180(15) 0.01669(16) 0.02449(17) 0.00547(12) 0.00373(12) 0.00486(12)
O5 0.0146(5) 0.0237(5) 0.0404(6) 0.0085(4) 0.0063(4) 0.0078(4)
O6 0.0149(5) 0.0210(5) 0.0426(6) 0.0067(4) 0.0035(4) 0.0073(4)
O7 0.0221(5) 0.0224(5) 0.0535(7) 0.0021(5) -0.0001(5) -0.0004(4)
O8 0.0285(6) 0.0211(5) 0.0606(8) 0.0066(5) 0.0031(5) 0.0116(4)
N2 0.0141(5) 0.0182(5) 0.0207(5) 0.0050(4) 0.0038(4) 0.0064(4)
C22 0.0148(6) 0.0200(6) 0.0210(6) 0.0047(5) 0.0001(5) 0.0027(5)
C23 0.0236(7) 0.0251(7) 0.0284(7) 0.0075(6) 0.0002(6) 0.0076(6)
C24 0.0369(8) 0.0310(8) 0.0298(8) 0.0147(6) -0.0005(6) 0.0068(7)
C25 0.0334(8) 0.0361(8) 0.0231(7) 0.0114(6) 0.0047(6) 0.0007(7)
C26 0.0227(7) 0.0378(8) 0.0252(7) 0.0085(6) 0.0064(6) 0.0060(6)
C27 0.0177(6) 0.0288(7) 0.0251(7) 0.0089(6) 0.0031(5) 0.0073(5)
C28 0.0208(6) 0.0147(6) 0.0240(7) 0.0048(5) 0.0047(5) 0.0056(5)
C29 0.0264(7) 0.0220(7) 0.0289(7) 0.0071(6) 0.0100(6) 0.0039(6)
C30 0.0453(9) 0.0244(7) 0.0251(7) 0.0076(6) 0.0117(7) 0.0063(7)
C31 0.0450(9) 0.0245(7) 0.0225(7) 0.0034(6) -0.0014(6) 0.0089(7)
C32 0.0269(7) 0.0282(7) 0.0285(8) 0.0013(6) -0.0023(6) 0.0084(6)
C33 0.0213(7) 0.0228(7) 0.0243(7) 0.0031(5) 0.0043(5) 0.0070(5)
C34 0.0164(6) 0.0182(6) 0.0208(6) 0.0052(5) 0.0047(5) 0.0061(5)
C35 0.0200(6) 0.0178(6) 0.0166(6) 0.0050(5) 0.0046(5) 0.0049(5)
C36 0.0194(6) 0.0217(6) 0.0228(7) 0.0055(5) 0.0040(5) 0.0061(5)
C37 0.0220(7) 0.0218(7) 0.0288(7) 0.0047(6) 0.0028(6) 0.0009(5)
C38 0.0307(8) 0.0167(6) 0.0374(8) 0.0038(6) 0.0046(6) 0.0049(6)
C39 0.0281(7) 0.0221(7) 0.0334(8) 0.0066(6) 0.0057(6) 0.0120(6)
C40 0.0205(7) 0.0207(7) 0.0264(7) 0.0060(5) 0.0035(5) 0.0061(5)
C41 0.0199(7) 0.0328(8) 0.0563(11) 0.0030(8) -0.0014(7) 0.0009(6)
C42 0.0273(8) 0.0298(8) 0.0812(14) 0.0081(9) 0.0006(9) 0.0153(7)

loop_
_atom_type_symbol
_atom_type_description
_atom_type_scat_dispersion_real
_atom_type_scat_dispersion_imag
_atom_type_scat_source
C C 0.0181 0.0091 'International Tables Vol C Tables 4.2.6.8 and 6.1.1.4'
H H 0.0000 0.0000 'International Tables Vol C Tables 4.2.6.8 and 6.1.1.4'
N N 0.0311 0.0180 'International Tables Vol C Tables 4.2.6.8 and 6.1.1.4'
O O 0.0492 0.0322 'International Tables Vol C Tables 4.2.6.8 and 6.1.1.4'
P P 0.2955 0.4335 'International Tables Vol C Tables 4.2.6.8 and 6.1.1.4'

loop_
_exptl_crystal_face_index_h
_exptl_crystal_face_index_k
_exptl_crystal_face_index_l
_exptl_crystal_face_perp_dist
1 1 -5 0.0397
5 -2 0 0.0496
3 -5 2 0.0464
5 1 -3 0.0391
-5 3 0 0.0480
-1 1 -5 0.0264
-1 -5 0 0.0250
0 2 -5 0.0313
0 5 2 0.0174
-1 -1 5 0.0427
0 5 -3 0.0197
1 -5 0 0.0295

loop_
_geom_angle_atom_site_label_1
_geom_angle_atom_site_label_2
_geom_angle_atom_site_label_3
_geom_angle
_geom_angle_site_symmetry_1
_geom_angle_site_symmetry_3
_geom_angle_publ_flag
O1 P1 C1 112.83(6) . . ?
O1 P1 C7 113.53(6) . . ?
O1 P1 C13 113.08(6) . . ?
C1 P1 C13 104.00(6) . . ?
C7 P1 C1 108.74(6) . . ?
C7 P1 C13 103.87(6) . . ?
C16 O3 C20 116.90(12) . . ?
C18 O4 C21 117.89(12) . . ?
C13 N1 H1 116.7(11) . . ?
C13 N1 C14 127.25(11) . . ?
C14 N1 H1 116.0(11) . . ?
C2 C1 P1 116.51(10) . . ?
C6 C1 P1 123.64(11) . . ?
C6 C1 C2 119.77(13) . . ?
C1 C2 H2 120.0 . . ?
C3 C2 C1 119.93(14) . . ?
C3 C2 H2 120.0 . . ?
C2 C3 H3 119.9 . . ?
C2 C3 C4 120.14(15) . . ?
C4 C3 H3 119.9 . . ?
C3 C4 H4 119.9 . . ?
C5 C4 C3 120.22(14) . . ?
C5 C4 H4 119.9 . . ?
C4 C5 H5 120.0 . . ?
C4 C5 C6 119.91(14) . . ?
C6 C5 H5 120.0 . . ?
C1 C6 C5 120.02(13) . . ?
C1 C6 H6 120.0 . . ?
C5 C6 H6 120.0 . . ?
C8 C7 P1 117.67(10) . . ?
C8 C7 C12 119.87(13) . . ?
C12 C7 P1 122.46(10) . . ?
C7 C8 H8 120.0 . . ?
C9 C8 C7 119.91(13) . . ?
C9 C8 H8 120.0 . . ?
C8 C9 H9 120.0 . . ?
C8 C9 C10 119.99(13) . . ?
C10 C9 H9 120.0 . . ?
C9 C10 H10 119.8 . . ?
C9 C10 C11 120.41(14) . . ?
C11 C10 H10 119.8 . . ?
C10 C11 H11 120.0 . . ?
C12 C11 C10 120.10(13) . . ?
C12 C11 H11 120.0 . . ?
C7 C12 H12 120.1 . . ?
C11 C12 C7 119.73(13) . . ?
C11 C12 H12 120.1 . . ?
O2 C13 P1 117.74(10) . . ?
O2 C13 N1 127.42(12) . . ?
N1 C13 P1 114.76(9) . . ?
C15 C14 N1 116.07(12) . . ?
C19 C14 N1 122.22(12) . . ?
C19 C14 C15 121.70(12) . . ?
C14 C15 H15 120.7 . . ?
C16 C15 C14 118.69(13) . . ?
C16 C15 H15 120.7 . . ?
O3 C16 C15 123.37(13) . . ?
O3 C16 C17 115.73(13) . . ?
C17 C16 C15 120.90(13) . . ?
C16 C17 H17 120.3 . . ?
C18 C17 C16 119.36(13) . . ?
C18 C17 H17 120.3 . . ?
O4 C18 C17 115.29(13) . . ?
O4 C18 C19 123.06(14) . . ?
C17 C18 C19 121.65(13) . . ?
C14 C19 C18 117.70(13) . . ?
C14 C19 H19 121.2 . . ?
C18 C19 H19 121.2 . . ?
O3 C20 H20A 109.5 . . ?
O3 C20 H20B 109.5 . . ?
O3 C20 H20C 109.5 . . ?
H20A C20 H20B 109.5 . . ?
H20A C20 H20C 109.5 . . ?
H20B C20 H20C 109.5 . . ?
O4 C21 H21A 109.5 . . ?
O4 C21 H21B 109.5 . . ?
O4 C21 H21C 109.5 . . ?
H21A C21 H21B 109.5 . . ?
H21A C21 H21C 109.5 . . ?
H21B C21 H21C 109.5 . . ?
O5 P2 C22 112.55(6) . . ?
O5 P2 C28 113.70(6) . . ?
O5 P2 C34 114.77(6) . . ?
C22 P2 C34 103.98(6) . . ?
C28 P2 C22 109.73(6) . . ?
C28 P2 C34 101.13(6) . . ?
C37 O7 C41 117.24(12) . . ?
C39 O8 C42 116.89(12) . . ?
C34 N2 H2A 116.0(11) . . ?
C34 N2 C35 126.32(11) . . ?
C35 N2 H2A 117.5(11) . . ?
C23 C22 P2 117.14(10) . . ?
C27 C22 P2 123.14(10) . . ?
C27 C22 C23 119.72(13) . . ?
C22 C23 H23 120.1 . . ?
C24 C23 C22 119.77(14) . . ?
C24 C23 H23 120.1 . . ?
C23 C24 H24 119.9 . . ?
C25 C24 C23 120.20(14) . . ?
C25 C24 H24 119.9 . . ?
C24 C25 H25 119.9 . . ?
C24 C25 C26 120.29(14) . . ?
C26 C25 H25 119.9 . . ?
C25 C26 H26 119.9 . . ?
C25 C26 C27 120.10(14) . . ?
C27 C26 H26 119.9 . . ?
C22 C27 H27 120.0 . . ?
C26 C27 C22 119.90(13) . . ?
C26 C27 H27 120.0 . . ?
C29 C28 P2 117.46(11) . . ?
C33 C28 P2 122.42(10) . . ?
C33 C28 C29 119.86(13) . . ?
C28 C29 H29 120.1 . . ?
C30 C29 C28 119.73(14) . . ?
C30 C29 H29 120.1 . . ?
C29 C30 H30 119.9 . . ?
C31 C30 C29 120.26(14) . . ?
C31 C30 H30 119.9 . . ?
C30 C31 H31 119.9 . . ?
C30 C31 C32 120.15(14) . . ?
C32 C31 H31 119.9 . . ?
C31 C32 H32 120.0 . . ?
C31 C32 C33 120.08(14) . . ?
C33 C32 H32 120.0 . . ?
C28 C33 H33 120.1 . . ?
C32 C33 C28 119.88(13) . . ?
C32 C33 H33 120.1 . . ?
O6 C34 P2 116.17(10) . . ?
O6 C34 N2 127.02(12) . . ?
N2 C34 P2 116.81(9) . . ?
C36 C35 N2 116.43(11) . . ?
C40 C35 N2 121.89(12) . . ?
C40 C35 C36 121.67(12) . . ?
C35 C36 H36 120.8 . . ?
C37 C36 C35 118.50(13) . . ?
C37 C36 H36 120.8 . . ?
O7 C37 C36 123.28(13) . . ?
O7 C37 C38 115.67(13) . . ?
C38 C37 C36 121.05(13) . . ?
C37 C38 H38 120.5 . . ?
C39 C38 C37 119.09(13) . . ?
C39 C38 H38 120.5 . . ?
O8 C39 C38 115.73(13) . . ?
O8 C39 C40 122.58(13) . . ?
C38 C39 C40 121.69(13) . . ?
C35 C40 C39 117.99(13) . . ?
C35 C40 H40 121.0 . . ?
C39 C40 H40 121.0 . . ?
O7 C41 H41A 109.5 . . ?
O7 C41 H41B 109.5 . . ?
O7 C41 H41C 109.5 . . ?
H41A C41 H41B 109.5 . . ?
H41A C41 H41C 109.5 . . ?
H41B C41 H41C 109.5 . . ?
O8 C42 H42A 109.5 . . ?
O8 C42 H42B 109.5 . . ?
O8 C42 H42C 109.5 . . ?
H42A C42 H42B 109.5 . . ?
H42A C42 H42C 109.5 . . ?
H42B C42 H42C 109.5 . . ?

loop_
_geom_bond_atom_site_label_1
_geom_bond_atom_site_label_2
_geom_bond_distance
_geom_bond_site_symmetry_2
_geom_bond_publ_flag
P1 O1 1.4868(9) . ?
P1 C1 1.7979(13) . ?
P1 C7 1.7957(14) . ?
P1 C13 1.8616(13) . ?
O2 C13 1.2238(16) . ?
O3 C16 1.3699(17) . ?
O3 C20 1.425(2) . ?
O4 C18 1.3691(18) . ?
O4 C21 1.423(2) . ?
N1 H1 0.875(13) . ?
N1 C13 1.3457(17) . ?
N1 C14 1.4209(17) . ?
C1 C2 1.395(2) . ?
C1 C6 1.3900(19) . ?
C2 H2 0.9500 . ?
C2 C3 1.383(2) . ?
C3 H3 0.9500 . ?
C3 C4 1.392(2) . ?
C4 H4 0.9500 . ?
C4 C5 1.380(2) . ?
C5 H5 0.9500 . ?
C5 C6 1.394(2) . ?
C6 H6 0.9500 . ?
C7 C8 1.3969(19) . ?
C7 C12 1.3983(19) . ?
C8 H8 0.9500 . ?
C8 C9 1.386(2) . ?
C9 H9 0.9500 . ?
C9 C10 1.387(2) . ?
C10 H10 0.9500 . ?
C10 C11 1.387(2) . ?
C11 H11 0.9500 . ?
C11 C12 1.386(2) . ?
C12 H12 0.9500 . ?
C14 C15 1.3963(19) . ?
C14 C19 1.3951(19) . ?
C15 H15 0.9500 . ?
C15 C16 1.3907(19) . ?
C16 C17 1.387(2) . ?
C17 H17 0.9500 . ?
C17 C18 1.384(2) . ?
C18 C19 1.398(2) . ?
C19 H19 0.9500 . ?
C20 H20A 0.9800 . ?
C20 H20B 0.9800 . ?
C20 H20C 0.9800 . ?
C21 H21A 0.9800 . ?
C21 H21B 0.9800 . ?
C21 H21C 0.9800 . ?
P2 O5 1.4876(10) . ?
P2 C22 1.8001(14) . ?
P2 C28 1.7927(14) . ?
P2 C34 1.8614(13) . ?
O6 C34 1.2250(16) . ?
O7 C37 1.3671(18) . ?
O7 C41 1.426(2) . ?
O8 C39 1.3716(18) . ?
O8 C42 1.429(2) . ?
N2 H2A 0.885(13) . ?
N2 C34 1.3462(17) . ?
N2 C35 1.4224(17) . ?
C22 C23 1.3975(19) . ?
C22 C27 1.3957(19) . ?
C23 H23 0.9500 . ?
C23 C24 1.388(2) . ?
C24 H24 0.9500 . ?
C24 C25 1.383(2) . ?
C25 H25 0.9500 . ?
C25 C26 1.385(2) . ?
C26 H26 0.9500 . ?
C26 C27 1.388(2) . ?
C27 H27 0.9500 . ?
C28 C29 1.3956(19) . ?
C28 C33 1.3924(19) . ?
C29 H29 0.9500 . ?
C29 C30 1.386(2) . ?
C30 H30 0.9500 . ?
C30 C31 1.384(2) . ?
C31 H31 0.9500 . ?
C31 C32 1.386(2) . ?
C32 H32 0.9500 . ?
C32 C33 1.387(2) . ?
C33 H33 0.9500 . ?
C35 C36 1.3962(19) . ?
C35 C40 1.3938(19) . ?
C36 H36 0.9500 . ?
C36 C37 1.394(2) . ?
C37 C38 1.390(2) . ?
C38 H38 0.9500 . ?
C38 C39 1.384(2) . ?
C39 C40 1.395(2) . ?
C40 H40 0.9500 . ?
C41 H41A 0.9800 . ?
C41 H41B 0.9800 . ?
C41 H41C 0.9800 . ?
C42 H42A 0.9800 . ?
C42 H42B 0.9800 . ?
C42 H42C 0.9800 . ?

loop_
_geom_hbond_atom_site_label_D
_geom_hbond_atom_site_label_H
_geom_hbond_atom_site_label_A
_geom_hbond_distance_DH
_geom_hbond_distance_HA
_geom_hbond_distance_DA
_geom_hbond_angle_DHA
_geom_hbond_site_symmetry_A
_geom_hbond_publ_flag
N1 H1 O1 0.875(13) 1.995(14) 2.8414(14) 162.5(15) 2_656 yes
C19 H19 O2 0.95 2.24 2.8639(17) 122.3 . yes
N2 H2A O5 0.885(13) 1.919(14) 2.7707(14) 161.0(15) 2_777 yes
C40 H40 O6 0.95 2.19 2.8183(17) 123.1 . yes

loop_
_geom_torsion_atom_site_label_1
_geom_torsion_atom_site_label_2
_geom_torsion_atom_site_label_3
_geom_torsion_atom_site_label_4
_geom_torsion
_geom_torsion_site_symmetry_1
_geom_torsion_site_symmetry_2
_geom_torsion_site_symmetry_3
_geom_torsion_site_symmetry_4
_geom_torsion_publ_flag
P1 C1 C2 C3 -176.38(13) . . . . ?
P1 C1 C6 C5 176.98(11) . . . . ?
P1 C7 C8 C9 -179.42(10) . . . . ?
P1 C7 C12 C11 179.84(10) . . . . ?
O1 P1 C1 C2 50.92(13) . . . . ?
O1 P1 C1 C6 -125.81(11) . . . . ?
O1 P1 C7 C8 7.41(12) . . . . ?
O1 P1 C7 C12 -172.06(10) . . . . ?
O1 P1 C13 O2 -168.55(10) . . . . ?
O1 P1 C13 N1 14.38(12) . . . . ?
O3 C16 C17 C18 -179.92(15) . . . . ?
O4 C18 C19 C14 -179.78(14) . . . . ?
N1 C14 C15 C16 -179.22(12) . . . . ?
N1 C14 C19 C18 179.11(13) . . . . ?
C1 P1 C7 C8 -119.07(10) . . . . ?
C1 P1 C7 C12 61.46(12) . . . . ?
C1 P1 C13 O2 -45.79(12) . . . . ?
C1 P1 C13 N1 137.13(10) . . . . ?
C1 C2 C3 C4 -0.8(3) . . . . ?
C2 C1 C6 C5 0.4(2) . . . . ?
C2 C3 C4 C5 0.2(3) . . . . ?
C3 C4 C5 C6 0.6(2) . . . . ?
C4 C5 C6 C1 -0.9(2) . . . . ?
C6 C1 C2 C3 0.5(2) . . . . ?
C7 P1 C1 C2 177.80(11) . . . . ?
C7 P1 C1 C6 1.07(13) . . . . ?
C7 P1 C13 O2 67.94(12) . . . . ?
C7 P1 C13 N1 -109.13(10) . . . . ?
C7 C8 C9 C10 -0.3(2) . . . . ?
C8 C7 C12 C11 0.38(19) . . . . ?
C8 C9 C10 C11 0.0(2) . . . . ?
C9 C10 C11 C12 0.4(2) . . . . ?
C10 C11 C12 C7 -0.6(2) . . . . ?
C12 C7 C8 C9 0.06(19) . . . . ?
C13 P1 C1 C2 -71.99(12) . . . . ?
C13 P1 C1 C6 111.27(12) . . . . ?
C13 P1 C7 C8 130.63(10) . . . . ?
C13 P1 C7 C12 -48.84(12) . . . . ?
C13 N1 C14 C15 179.33(12) . . . . ?
C13 N1 C14 C19 0.0(2) . . . . ?
C14 N1 C13 P1 175.80(10) . . . . ?
C14 N1 C13 O2 -0.9(2) . . . . ?
C14 C15 C16 O3 179.79(14) . . . . ?
C14 C15 C16 C17 0.1(2) . . . . ?
C15 C14 C19 C18 -0.1(2) . . . . ?
C15 C16 C17 C18 -0.2(2) . . . . ?
C16 C17 C18 O4 179.97(15) . . . . ?
C16 C17 C18 C19 0.1(3) . . . . ?
C17 C18 C19 C14 0.0(2) . . . . ?
C19 C14 C15 C16 0.1(2) . . . . ?
C20 O3 C16 C15 -4.9(2) . . . . ?
C20 O3 C16 C17 174.83(16) . . . . ?
C21 O4 C18 C17 -175.69(16) . . . . ?
C21 O4 C18 C19 4.1(2) . . . . ?
P2 C22 C23 C24 179.02(12) . . . . ?
P2 C22 C27 C26 -179.70(11) . . . . ?
P2 C28 C29 C30 -172.87(11) . . . . ?
P2 C28 C33 C32 172.90(11) . . . . ?
O5 P2 C22 C23 -18.52(13) . . . . ?
O5 P2 C22 C27 160.58(11) . . . . ?
O5 P2 C28 C29 -33.15(12) . . . . ?
O5 P2 C28 C33 152.68(11) . . . . ?
O5 P2 C34 O6 176.35(10) . . . . ?
O5 P2 C34 N2 -4.19(12) . . . . ?
O7 C37 C38 C39 179.64(14) . . . . ?
O8 C39 C40 C35 179.49(13) . . . . ?
N2 C35 C36 C37 -178.56(12) . . . . ?
N2 C35 C40 C39 179.11(12) . . . . ?
C22 P2 C28 C29 -160.19(10) . . . . ?
C22 P2 C28 C33 25.63(13) . . . . ?
C22 P2 C34 O6 -60.26(12) . . . . ?
C22 P2 C34 N2 119.20(10) . . . . ?
C22 C23 C24 C25 0.8(2) . . . . ?
C23 C22 C27 C26 -0.6(2) . . . . ?
C23 C24 C25 C26 -0.7(2) . . . . ?
C24 C25 C26 C27 0.0(2) . . . . ?
C25 C26 C27 C22 0.7(2) . . . . ?
C27 C22 C23 C24 -0.1(2) . . . . ?
C28 P2 C22 C23 109.16(11) . . . . ?
C28 P2 C22 C27 -71.74(13) . . . . ?
C28 P2 C34 O6 53.54(12) . . . . ?
C28 P2 C34 N2 -127.00(10) . . . . ?
C28 C29 C30 C31 0.0(2) . . . . ?
C29 C28 C33 C32 -1.1(2) . . . . ?
C29 C30 C31 C32 -1.8(2) . . . . ?
C30 C31 C32 C33 2.1(2) . . . . ?
C31 C32 C33 C28 -0.6(2) . . . . ?
C33 C28 C29 C30 1.5(2) . . . . ?
C34 P2 C22 C23 -143.34(11) . . . . ?
C34 P2 C22 C27 35.75(13) . . . . ?
C34 P2 C28 C29 90.41(11) . . . . ?
C34 P2 C28 C33 -83.77(12) . . . . ?
C34 N2 C35 C36 177.79(12) . . . . ?
C34 N2 C35 C40 -1.6(2) . . . . ?
C35 N2 C34 P2 -178.16(10) . . . . ?
C35 N2 C34 O6 1.2(2) . . . . ?
C35 C36 C37 O7 179.47(13) . . . . ?
C35 C36 C37 C38 -0.5(2) . . . . ?
C36 C35 C40 C39 -0.2(2) . . . . ?
C36 C37 C38 C39 -0.4(2) . . . . ?
C37 C38 C39 O8 -179.17(14) . . . . ?
C37 C38 C39 C40 1.0(2) . . . . ?
C38 C39 C40 C35 -0.7(2) . . . . ?
C40 C35 C36 C37 0.8(2) . . . . ?
C41 O7 C37 C36 -1.3(2) . . . . ?
C41 O7 C37 C38 178.70(15) . . . . ?
C42 O8 C39 C38 -177.11(16) . . . . ?
C42 O8 C39 C40 2.7(2) . . . . ?

loop_
_exptl_oxdiff_crystal_face_indexfrac_h
_exptl_oxdiff_crystal_face_indexfrac_k
_exptl_oxdiff_crystal_face_indexfrac_l
_exptl_oxdiff_crystal_face_x
_exptl_oxdiff_crystal_face_y
_exptl_oxdiff_crystal_face_z
0.9965 1.0008 -4.9968 -0.0369 -0.4444 0.3085
4.9958 -2.0003 -0.0036 -0.6768 -0.1390 -0.0515
2.9953 -4.9964 1.9938 -0.4140 -0.1386 -0.5232
4.9964 0.9974 -2.9996 -0.6387 -0.2411 0.3829
-4.9948 2.9990 0.0044 0.6671 0.2075 0.1641
-1.0026 1.0020 -4.9959 0.2416 -0.4435 0.2390
-1.0046 -4.9930 -0.0034 0.1879 -0.3419 -0.5976
-0.0021 2.0001 -4.9956 0.0927 -0.3755 0.3863
0.0066 4.9925 2.0027 -0.0935 0.5473 0.4984
-0.9965 -1.0008 4.9968 0.0369 0.4444 -0.3085
0.0025 4.9952 -2.9944 0.0186 0.0349 0.6596
0.9946 -4.9941 -0.0042 -0.0906 -0.3427 -0.5282
